data_4307567
loop_
_publ_author_name
'Wen Zhang'
'Fei Zhao'
'Tao Liu'
'Mei Yuan'
'Zhe-Ming Wang'
'Song Gao'

_publ_section_title
;
Spin Crossover in a Series of Iron(II) Complexes of
2-(2-Alkyl-2H-tetrazol-5-yl)-1,10-phenanthroline: Effects of Alkyl Side
Chain, Solvent, and Anion
;
_journal_name_full 'Inorganic Chemistry'
_journal_page_first 2541
_journal_page_last 2555
_journal_paper_doi 10.1021/ic062062h
_journal_volume 46
_journal_year 2007
_chemical_formula_sum 'C26 H14 Fe N12'
_chemical_formula_weight 550.34
_chemical_name_systematic
; 
 ? 
;
_space_group_IT_number 60
_symmetry_cell_setting orthorhombic
_symmetry_space_group_name_Hall '-P 2n 2ab'
_symmetry_space_group_name_H-M 'P b c n'
_atom_sites_solution_hydrogens geom
_atom_sites_solution_primary direct
_atom_sites_solution_secondary difmap
_audit_creation_method SHELXL-97
_cell_angle_alpha 90.00
_cell_angle_beta 90.00
_cell_angle_gamma 90.00
_cell_formula_units_Z 4
_cell_length_a 13.8675(3)
_cell_length_b 9.3721(2)
_cell_length_c 16.4788(5)
_cell_measurement_reflns_used 61640
_cell_measurement_temperature 180(2)
_cell_measurement_theta_max 27.485
_cell_measurement_theta_min 3.395
_cell_volume 2141.71(9)
_computing_cell_refinement 'HKL Scalepack (Otwinowski & Minor, 1997)'
_computing_data_collection 'KappaCCD (Nonius B. V., 1998)'
_computing_data_reduction 'HKL Denzo (Otwinowski & Minor, 1997) & maXus (Mackay et al., 1998)'
_computing_molecular_graphics 'Bruker SHELXTL V5.1 (Sheldrick, 1998)'
_computing_publication_material 'SHELXL-97 (Sheldrick, 1997)'
_computing_structure_refinement 'SHELXL-97 (Sheldrick, 1997)'
_computing_structure_solution 'SHELXS-97 (Sheldrick, 1990)'
_diffrn_ambient_temperature 293(2)
_diffrn_detector_area_resol_mean 0.76
_diffrn_measured_fraction_theta_full 0.997
_diffrn_measured_fraction_theta_max 0.997
_diffrn_measurement_device_type 'NONIUS KappaCCD'
_diffrn_measurement_method CCD
_diffrn_radiation_monochromator graphite
_diffrn_radiation_source 'fine-focus sealed tube'
_diffrn_radiation_type MoK\a
_diffrn_radiation_wavelength 0.71073
_diffrn_reflns_av_R_equivalents 0.0732
_diffrn_reflns_av_sigmaI/netI 0.0309
_diffrn_reflns_limit_h_max 18
_diffrn_reflns_limit_h_min -18
_diffrn_reflns_limit_k_max 12
_diffrn_reflns_limit_k_min -12
_diffrn_reflns_limit_l_max 21
_diffrn_reflns_limit_l_min -21
_diffrn_reflns_number 37257
_diffrn_reflns_theta_full 27.51
_diffrn_reflns_theta_max 27.51
_diffrn_reflns_theta_min 3.61
_exptl_absorpt_coefficient_mu 0.753
_exptl_absorpt_correction_T_max 0.805
_exptl_absorpt_correction_T_min 0.697
_exptl_absorpt_correction_type empirical
_exptl_absorpt_process_details '(Blessing, 1995, 1997)'
_exptl_crystal_colour red
_exptl_crystal_density_diffrn 1.707
_exptl_crystal_density_method 'not measured'
_exptl_crystal_description plate
_exptl_crystal_F_000 1120
_exptl_crystal_size_max 0.30
_exptl_crystal_size_mid 0.30
_exptl_crystal_size_min 0.16
_refine_diff_density_max 0.234
_refine_diff_density_min -0.488
_refine_diff_density_rms 0.052
_refine_ls_extinction_method none
_refine_ls_goodness_of_fit_ref 1.063
_refine_ls_hydrogen_treatment mixed
_refine_ls_matrix_type full
_refine_ls_number_parameters 177
_refine_ls_number_reflns 2454
_refine_ls_number_restraints 0
_refine_ls_restrained_S_all 1.063
_refine_ls_R_factor_all 0.0512
_refine_ls_R_factor_gt 0.0315
_refine_ls_shift/su_max 0.000
_refine_ls_shift/su_mean 0.000
_refine_ls_structure_factor_coef Fsqd
_refine_ls_weighting_details 'calc w=1/[\s^2^(Fo^2^)+(0.0563P)^2^+0.0221P] where P=(Fo^2^+2Fc^2^)/3'
_refine_ls_weighting_scheme calc
_refine_ls_wR_factor_gt 0.0858
_refine_ls_wR_factor_ref 0.0914
_reflns_number_gt 1806
_reflns_number_total 2454
_reflns_threshold_expression >2sigma(I)
_cod_data_source_file ic062062hsi20061026_105250_02.cif
_cod_data_source_block a-180K
_cod_depositor_comments
;
The following automatic conversions were performed:
'_symmetry_cell_setting' value 'Orthorhombic' changed to 'orthorhombic'
according to '/home/saulius/struct/CIF-dictionaries/cif_core.dic'
dictionary named 'cif_core.dic' version 2.4.1 from 2010-06-29.

Automatic conversion script
Id: cif_fix_enum 1527 2010-12-29 10:47:43Z saulius 
;
_cod_database_code 4307567

loop_
_symmetry_equiv_pos_as_xyz
'x, y, z'
'-x+1/2, -y+1/2, z+1/2'
'-x, y, -z+1/2'
'x+1/2, -y+1/2, -z'
'-x, -y, -z'
'x-1/2, y-1/2, -z-1/2'
'x, -y, z-1/2'
'-x-1/2, y-1/2, z'

loop_
_atom_site_label
_atom_site_type_symbol
_atom_site_fract_x
_atom_site_fract_y
_atom_site_fract_z
_atom_site_U_iso_or_equiv
_atom_site_adp_type
_atom_site_occupancy
_atom_site_symmetry_multiplicity
_atom_site_calc_flag
_atom_site_refinement_flags
_atom_site_disorder_assembly
_atom_site_disorder_group
Fe1 Fe 0.5000 0.17014(4) 0.7500 0.02343(13) Uani 1 2 d S . .
N1 N 0.49312(10) 0.02244(15) 0.66125(9) 0.0253(3) Uani 1 1 d . . .
N2 N 0.63356(11) 0.15749(14) 0.72356(10) 0.0253(3) Uani 1 1 d . . .
N3 N 0.55569(11) 0.31690(14) 0.82335(9) 0.0261(3) Uani 1 1 d . . .
N4 N 0.52670(12) 0.41600(16) 0.87682(9) 0.0304(4) Uani 1 1 d . . .
N5 N 0.60483(11) 0.47850(16) 0.90709(10) 0.0338(4) Uani 1 1 d . . .
N6 N 0.68557(11) 0.42064(16) 0.87455(9) 0.0318(4) Uani 1 1 d . . .
C1 C 0.41748(14) -0.04122(18) 0.62639(11) 0.0310(4) Uani 1 1 d . . .
H1 H 0.3556 -0.0145 0.6420 0.037 Uiso 1 1 calc R . .
C2 C 0.42846(15) -0.1472(2) 0.56686(12) 0.0365(5) Uani 1 1 d . . .
H2 H 0.3741 -0.1912 0.5453 0.044 Uiso 1 1 calc R . .
C3 C 0.51787(15) -0.1868(2) 0.54013(12) 0.0371(5) Uani 1 1 d . . .
H3 H 0.5248 -0.2587 0.5017 0.045 Uiso 1 1 calc R . .
C4 C 0.59953(14) -0.11635(19) 0.57186(11) 0.0308(4) Uani 1 1 d . . .
C5 C 0.69814(15) -0.1399(2) 0.54817(12) 0.0354(5) Uani 1 1 d . . .
H5 H 0.7110 -0.2056 0.5073 0.042 Uiso 1 1 calc R . .
C6 C 0.77331(14) -0.06985(19) 0.58327(12) 0.0352(5) Uani 1 1 d . . .
H6 H 0.8360 -0.0884 0.5662 0.042 Uiso 1 1 calc R . .
C7 C 0.75637(13) 0.03280(18) 0.64659(11) 0.0295(4) Uani 1 1 d . . .
C8 C 0.82709(13) 0.10879(19) 0.69094(11) 0.0323(4) Uani 1 1 d . . .
H8 H 0.8922 0.0939 0.6803 0.039 Uiso 1 1 calc R . .
C9 C 0.79952(14) 0.2048(2) 0.74983(11) 0.0306(4) Uani 1 1 d . . .
H9 H 0.8461 0.2535 0.7795 0.037 Uiso 1 1 calc R . .
C10 C 0.70111(13) 0.22947(19) 0.76526(10) 0.0266(4) Uani 1 1 d . . .
C11 C 0.66047(13) 0.06035(17) 0.66752(10) 0.0260(4) Uani 1 1 d . . .
C12 C 0.58242(12) -0.01341(17) 0.63197(10) 0.0259(4) Uani 1 1 d . . .
C13 C 0.65310(12) 0.32378(17) 0.82278(11) 0.0261(4) Uani 1 1 d . . .

loop_
_atom_site_aniso_label
_atom_site_aniso_U_11
_atom_site_aniso_U_22
_atom_site_aniso_U_33
_atom_site_aniso_U_23
_atom_site_aniso_U_13
_atom_site_aniso_U_12
Fe1 0.0177(2) 0.0261(2) 0.0265(2) 0.000 0.00103(14) 0.000
N1 0.0213(8) 0.0263(7) 0.0283(7) 0.0016(6) 0.0005(6) -0.0005(6)
N2 0.0207(8) 0.0272(8) 0.0279(7) 0.0020(6) 0.0016(6) 0.0005(6)
N3 0.0238(8) 0.0283(7) 0.0262(8) 0.0005(6) 0.0000(6) 0.0022(6)
N4 0.0288(8) 0.0318(8) 0.0305(8) -0.0017(7) -0.0010(7) 0.0039(7)
N5 0.0295(9) 0.0337(8) 0.0382(9) -0.0032(7) -0.0014(7) 0.0007(7)
N6 0.0261(9) 0.0339(8) 0.0353(9) -0.0030(7) -0.0011(7) -0.0018(7)
C1 0.0272(10) 0.0322(9) 0.0337(10) 0.0021(8) -0.0002(8) -0.0041(7)
C2 0.0337(11) 0.0372(10) 0.0385(11) -0.0039(8) -0.0049(9) -0.0074(8)
C3 0.0458(14) 0.0330(10) 0.0325(11) -0.0065(8) -0.0007(9) -0.0006(9)
C4 0.0348(11) 0.0294(9) 0.0281(10) 0.0005(7) 0.0026(8) 0.0040(8)
C5 0.0390(12) 0.0347(10) 0.0325(10) -0.0050(8) 0.0064(9) 0.0061(8)
C6 0.0312(11) 0.0365(10) 0.0378(11) 0.0019(8) 0.0103(9) 0.0064(8)
C7 0.0257(10) 0.0302(9) 0.0327(10) 0.0029(8) 0.0055(8) 0.0020(7)
C8 0.0183(9) 0.0368(10) 0.0416(11) 0.0048(9) 0.0057(8) 0.0020(8)
C9 0.0194(9) 0.0344(9) 0.0380(11) 0.0007(8) -0.0024(8) -0.0032(8)
C10 0.0225(10) 0.0266(9) 0.0307(10) 0.0029(7) -0.0003(7) -0.0025(7)
C11 0.0249(10) 0.0255(8) 0.0275(9) 0.0046(7) 0.0021(7) 0.0011(7)
C12 0.0246(10) 0.0276(8) 0.0254(9) 0.0034(7) 0.0014(7) 0.0025(7)
C13 0.0205(9) 0.0272(9) 0.0305(10) 0.0035(7) -0.0013(7) -0.0023(7)

loop_
_atom_type_symbol
_atom_type_description
_atom_type_scat_dispersion_real
_atom_type_scat_dispersion_imag
_atom_type_scat_source
C C 0.0033 0.0016 'International Tables Vol C Tables 4.2.6.8 and 6.1.1.4'
H H 0.0000 0.0000 'International Tables Vol C Tables 4.2.6.8 and 6.1.1.4'
N N 0.0061 0.0033 'International Tables Vol C Tables 4.2.6.8 and 6.1.1.4'
Fe Fe 0.3463 0.8444 'International Tables Vol C Tables 4.2.6.8 and 6.1.1.4'

loop_
_geom_angle_atom_site_label_1
_geom_angle_atom_site_label_2
_geom_angle_atom_site_label_3
_geom_angle
_geom_angle_site_symmetry_1
_geom_angle_site_symmetry_3
_geom_angle_publ_flag
N2 Fe1 N2 172.86(8) . 3_656 ?
N2 Fe1 N3 78.72(6) . . ?
N2 Fe1 N3 106.36(6) 3_656 . ?
N2 Fe1 N3 106.36(6) . 3_656 ?
N2 Fe1 N3 78.72(6) 3_656 3_656 ?
N3 Fe1 N3 92.40(8) . 3_656 ?
N2 Fe1 N1 80.65(6) . . ?
N2 Fe1 N1 94.42(6) 3_656 . ?
N3 Fe1 N1 159.21(6) . . ?
N3 Fe1 N1 90.90(6) 3_656 . ?
N2 Fe1 N1 94.42(6) . 3_656 ?
N2 Fe1 N1 80.65(6) 3_656 3_656 ?
N3 Fe1 N1 90.90(6) . 3_656 ?
N3 Fe1 N1 159.21(6) 3_656 3_656 ?
N1 Fe1 N1 93.27(8) . 3_656 ?
C1 N1 C12 116.64(16) . . ?
C1 N1 Fe1 130.95(12) . . ?
C12 N1 Fe1 112.39(11) . . ?
C10 N2 C11 119.74(16) . . ?
C10 N2 Fe1 121.96(13) . . ?
C11 N2 Fe1 117.84(12) . . ?
N4 N3 C13 105.71(14) . . ?
N4 N3 Fe1 139.64(12) . . ?
C13 N3 Fe1 114.64(11) . . ?
N5 N4 N3 107.90(14) . . ?
N4 N5 N6 110.41(14) . . ?
C13 N6 N5 104.38(14) . . ?
N1 C1 C2 122.06(17) . . ?
C3 C2 C1 121.01(18) . . ?
C2 C3 C4 118.80(18) . . ?
C12 C4 C3 116.58(17) . . ?
C12 C4 C5 117.24(17) . . ?
C3 C4 C5 126.18(18) . . ?
C6 C5 C4 122.58(18) . . ?
C5 C6 C7 120.39(18) . . ?
C11 C7 C8 116.03(16) . . ?
C11 C7 C6 117.25(17) . . ?
C8 C7 C6 126.72(17) . . ?
C9 C8 C7 120.01(17) . . ?
C8 C9 C10 120.25(17) . . ?
N2 C10 C9 120.08(17) . . ?
N2 C10 C13 108.59(16) . . ?
C9 C10 C13 131.32(17) . . ?
N2 C11 C7 123.82(16) . . ?
N2 C11 C12 113.73(16) . . ?
C7 C11 C12 122.45(16) . . ?
N1 C12 C4 124.74(16) . . ?
N1 C12 C11 115.25(15) . . ?
C4 C12 C11 120.01(16) . . ?
N6 C13 N3 111.57(15) . . ?
N6 C13 C10 132.80(16) . . ?
N3 C13 C10 115.59(15) . . ?

loop_
_geom_bond_atom_site_label_1
_geom_bond_atom_site_label_2
_geom_bond_distance
_geom_bond_site_symmetry_2
_geom_bond_publ_flag
Fe1 N2 1.9064(15) . ?
Fe1 N2 1.9064(15) 3_656 ?
Fe1 N3 1.9873(14) . ?
Fe1 N3 1.9873(14) 3_656 ?
Fe1 N1 2.0160(15) . ?
Fe1 N1 2.0160(15) 3_656 ?
N1 C1 1.337(2) . ?
N1 C12 1.371(2) . ?
N2 C10 1.343(2) . ?
N2 C11 1.349(2) . ?
N3 N4 1.342(2) . ?
N3 C13 1.352(2) . ?
N4 N5 1.329(2) . ?
N5 N6 1.355(2) . ?
N6 C13 1.325(2) . ?
C1 C2 1.405(3) . ?
C2 C3 1.367(3) . ?
C3 C4 1.411(3) . ?
C4 C12 1.403(2) . ?
C4 C5 1.439(3) . ?
C5 C6 1.361(3) . ?
C6 C7 1.438(3) . ?
C7 C11 1.398(2) . ?
C7 C8 1.415(3) . ?
C8 C9 1.378(3) . ?
C9 C10 1.407(3) . ?
C10 C13 1.457(2) . ?
C11 C12 1.412(2) . ?
